data_7718454
loop_
_publ_author_name
'Calvo-Molina, Adri&#xe1;n'
'Jover, Jes&#xfa;s'
'P&#xe9;rez-Redondo, Adri&#xe1;n'
'Y&#xe9;lamos, Carlos'

_publ_section_title
;
 Revisiting the structure and properties of mid-valent
 monopentamethylcyclopentadienylchromium complexes.
;
_journal_issue 20
_journal_name_full 'Dalton transactions (Cambridge, England : 2003)'
_journal_page_first 8190
_journal_page_last 8203
_journal_paper_doi 10.1039/d5dt00620a
_journal_volume 54
_journal_year 2025
_chemical_formula_moiety 'C10 H23 B2 Cr'
_chemical_formula_sum 'C10 H23 B2 Cr'
_chemical_formula_weight 216.9
_chemical_properties_physical Air-sensitive,Moisture-sensitive,Heat-sensitive,Oxygen-sensitive,Pyrophoric
_space_group_IT_number 14
_space_group_name_Hall '-P 2yn'
_space_group_name_H-M_alt 'P 1 21/n 1'
_symmetry_cell_setting monoclinic
_symmetry_Int_Tables_number 14
_symmetry_space_group_name_Hall '-P 2yn'
_symmetry_space_group_name_H-M 'P 1 21/n 1'
_atom_sites_solution_hydrogens mixed
_atom_sites_solution_primary dual
_atom_sites_solution_secondary dual
_audit_conform_dict_location ftp://ftp.iucr.org/pub/cif_core.dic
_audit_conform_dict_name cif_core.dic
_audit_conform_dict_version 2.4.5
_audit_creation_date 2024-07-04T17:17:20-00:00
_audit_creation_method 'WinGX routine CIF_UPDATE'
_audit_update_record
;
2025-01-21 deposited with the CCDC.	2025-03-31 downloaded from the CCDC.
;
_cell_angle_alpha 90
_cell_angle_beta 109.8730(10)
_cell_angle_gamma 90
_cell_formula_units_Z 4
_cell_length_a 8.3464(3)
_cell_length_b 13.5508(4)
_cell_length_c 12.1711(4)
_cell_measurement_reflns_used 9982
_cell_measurement_temperature 150(2)
_cell_measurement_theta_max 27.47
_cell_measurement_theta_min 2.6
_cell_measurement_wavelength 0.71073
_cell_volume 1294.58(7)
_computing_cell_refinement 'SAINT V8.40B integration software'
_computing_data_collection 'Apex3 v2019.11-0 (Bruker, 2019)'
_computing_data_reduction 'SAINT V8.40B (Bruker, 2019)'
_computing_molecular_graphics 'ORTEP-3 for Windows (Farrugia, 2012)'
_computing_publication_material 'WinGX publication routines (Farrugia, 2012)'
_computing_structure_refinement 'SHELXL-2018/3 (Sheldrick, 2018)'
_computing_structure_solution 'SHELXT-2018/2 (Sheldrick, 2015)'
_diffrn_ambient_temperature 150(2)
_diffrn_detector 'APEX-II CCD'
_diffrn_detector_area_resol_mean 7.4074
_diffrn_measured_fraction_theta_full 0.997
_diffrn_measured_fraction_theta_max 0.998
_diffrn_measurement_device '\k-geometry diffractometer'
_diffrn_measurement_device_type
;
Bruker AXS D8 Venture diffractometer with PhotonIII_C14 charge-integrating and 
photon counting pixel array detector
;
_diffrn_measurement_method 'omega and phi scans'
_diffrn_orient_matrix_UB_11 -0.108793
_diffrn_orient_matrix_UB_12 -0.017388
_diffrn_orient_matrix_UB_13 -0.063478
_diffrn_orient_matrix_UB_21 -0.063276
_diffrn_orient_matrix_UB_22 0.007624
_diffrn_orient_matrix_UB_23 0.056054
_diffrn_orient_matrix_UB_31 -0.019763
_diffrn_orient_matrix_UB_32 0.071312
_diffrn_orient_matrix_UB_33 -0.021471
_diffrn_radiation_collimation 'focusing mirrors'
_diffrn_radiation_monochromator 'multilayer mirror optics'
_diffrn_radiation_probe x-ray
_diffrn_radiation_type MoK\a
_diffrn_radiation_wavelength 0.71073
_diffrn_reflns_av_R_equivalents 0.0376
_diffrn_reflns_av_unetI/netI 0.0155
_diffrn_reflns_Laue_measured_fraction_full 0.997
_diffrn_reflns_Laue_measured_fraction_max 0.998
_diffrn_reflns_limit_h_max 10
_diffrn_reflns_limit_h_min -10
_diffrn_reflns_limit_k_max 17
_diffrn_reflns_limit_k_min -17
_diffrn_reflns_limit_l_max 15
_diffrn_reflns_limit_l_min -15
_diffrn_reflns_number 36653
_diffrn_reflns_point_group_measured_fraction_full 0.997
_diffrn_reflns_point_group_measured_fraction_max 0.998
_diffrn_reflns_theta_full 25
_diffrn_reflns_theta_max 27.525
_diffrn_reflns_theta_min 2.329
_diffrn_source 'microfocus sealed tube'
_diffrn_source_current 1.4
_diffrn_source_type 'INCOATEC I\ms 3.0'
_diffrn_source_voltage 50
_diffrn_standards_number 0
_exptl_absorpt_coefficient_mu 0.841
_exptl_absorpt_correction_T_max 0.746
_exptl_absorpt_correction_T_min 0.706
_exptl_absorpt_correction_type multi-scan
_exptl_absorpt_process_details
;
        Universidad de Alcal?
        Alcal? de Henares-Madrid
        Spain
;
_exptl_crystal_colour black
_exptl_crystal_density_diffrn 1.113
_exptl_crystal_density_method 'not measured'
_exptl_crystal_description prismatic
_exptl_crystal_F_000 468
_exptl_crystal_recrystallization_method 'Re-crystallisation from solvent: toluene'
_exptl_crystal_size_max 0.206
_exptl_crystal_size_mid 0.167
_exptl_crystal_size_min 0.089
_refine_diff_density_max 0.563
_refine_diff_density_min -0.469
_refine_diff_density_rms 0.176
_refine_ls_extinction_method none
_refine_ls_goodness_of_fit_ref 1.193
_refine_ls_hydrogen_treatment mixed
_refine_ls_matrix_type full
_refine_ls_number_constraints 0
_refine_ls_number_parameters 155
_refine_ls_number_reflns 2966
_refine_ls_number_restraints 0
_refine_ls_restrained_S_all 1.193
_refine_ls_R_factor_all 0.0334
_refine_ls_R_factor_gt 0.0275
_refine_ls_shift/su_max 0.024
_refine_ls_shift/su_mean 0
_refine_ls_structure_factor_coef Fsqd
_refine_ls_weighting_details 'w=1/[\s^2^(Fo^2^)+(0.0513P)^2^+0.4884P] where P=(Fo^2^+2Fc^2^)/3'
_refine_ls_weighting_scheme calc
_refine_ls_wR_factor_gt 0.0834
_refine_ls_wR_factor_ref 0.0965
_reflns_Friedel_coverage 0
_reflns_number_gt 2702
_reflns_number_total 2966
_reflns_threshold_expression 'I > 2\s(I)'
_cod_data_source_file d5dt00620a3.cif
_cod_data_source_block 7
_cod_depositor_comments 'Adding full bibliography for 7718451--7718458.cif.'
_cod_original_sg_symbol_H-M 'P 21/n'
_cod_database_code 7718454
_shelx_estimated_absorpt_t_min 0.846
_shelx_estimated_absorpt_t_max 0.929
_shelx_shelxl_version_number 2018/3

loop_
_symmetry_equiv_pos_as_xyz
'x, y, z'
'-x+1/2, y+1/2, -z+1/2'
'-x, -y, -z'
'x-1/2, -y-1/2, z-1/2'

loop_
_atom_site_label
_atom_site_type_symbol
_atom_site_fract_x
_atom_site_fract_y
_atom_site_fract_z
_atom_site_U_iso_or_equiv
_atom_site_adp_type
_atom_site_occupancy
_atom_site_site_symmetry_order
_atom_site_calc_flag
_atom_site_refinement_flags_posn
_atom_site_refinement_flags_adp
_atom_site_refinement_flags_occupancy
_atom_site_disorder_assembly
_atom_site_disorder_group
C11 C 0.5065(2) 0.47720(13) 0.24125(14) 0.0242(3) Uani 1 1 d . . . . .
C12 C 0.3388(2) 0.43727(11) 0.20575(14) 0.0228(3) Uani 1 1 d . . . . .
C13 C 0.3216(2) 0.38106(12) 0.30021(14) 0.0223(3) Uani 1 1 d . . . . .
C14 C 0.4806(2) 0.38420(12) 0.39349(14) 0.0221(3) Uani 1 1 d . . . . .
C15 C 0.5952(2) 0.44306(12) 0.35676(14) 0.0229(3) Uani 1 1 d . . . . .
C16 C 0.5765(3) 0.54583(14) 0.17224(17) 0.0366(4) Uani 1 1 d . . . . .
H16A H 0.5914 0.6116 0.2077 0.055 Uiso 1 1 calc R U . . .
H16B H 0.4972 0.5497 0.0917 0.055 Uiso 1 1 calc R U . . .
H16C H 0.6868 0.5211 0.1722 0.055 Uiso 1 1 calc R U . . .
C17 C 0.2029(2) 0.44991(14) 0.08851(15) 0.0316(4) Uani 1 1 d . . . . .
H17A H 0.2474 0.4897 0.0381 0.047 Uiso 1 1 calc R U . . .
H17B H 0.1043 0.4833 0.0981 0.047 Uiso 1 1 calc R U . . .
H17C H 0.1683 0.385 0.0528 0.047 Uiso 1 1 calc R U . . .
C18 C 0.1619(2) 0.33217(15) 0.30171(17) 0.0322(4) Uani 1 1 d . . . . .
H18A H 0.1907 0.2789 0.3597 0.048 Uiso 1 1 calc R U . . .
H18B H 0.1005 0.3047 0.2243 0.048 Uiso 1 1 calc R U . . .
H18C H 0.0897 0.3808 0.3221 0.048 Uiso 1 1 calc R U . . .
C19 C 0.5217(2) 0.33608(15) 0.51040(15) 0.0311(4) Uani 1 1 d . . . . .
H19A H 0.5179 0.3855 0.5683 0.047 Uiso 1 1 calc R U . . .
H19B H 0.6361 0.3072 0.5335 0.047 Uiso 1 1 calc R U . . .
H19C H 0.4383 0.2841 0.5061 0.047 Uiso 1 1 calc R U . . .
C20 C 0.7760(2) 0.46615(15) 0.42898(16) 0.0334(4) Uani 1 1 d . . . . .
H20A H 0.8366 0.4906 0.3782 0.05 Uiso 1 1 calc R U . . .
H20B H 0.832 0.4062 0.469 0.05 Uiso 1 1 calc R U . . .
H20C H 0.7777 0.5167 0.487 0.05 Uiso 1 1 calc R U . . .
B1 B 0.4562(3) 0.15166(17) 0.2668(2) 0.0396(5) Uani 1 1 d . . . . .
B2 B 0.6836(3) 0.2951(2) 0.1221(2) 0.0414(5) Uani 1 1 d . . . . .
Cr1 Cr 0.52017(3) 0.31425(2) 0.24150(2) 0.01862(11) Uani 1 1 d . . . . .
H14 H 0.494(3) 0.081(2) 0.234(2) 0.043(7) Uiso 1 1 d . . . . .
H12 H 0.579(4) 0.1956(18) 0.323(2) 0.048(7) Uiso 1 1 d . . . . .
H11 H 0.387(3) 0.2066(18) 0.186(2) 0.044(7) Uiso 1 1 d . . . . .
H13 H 0.372(3) 0.137(2) 0.323(2) 0.059(8) Uiso 1 1 d . . . . .
H22 H 0.733(3) 0.3027(16) 0.220(2) 0.040(6) Uiso 1 1 d . . . . .
H24 H 0.706(4) 0.218(2) 0.100(2) 0.064(8) Uiso 1 1 d . . . . .
H21 H 0.537(3) 0.3114(16) 0.089(2) 0.044(7) Uiso 1 1 d . . . . .
H23 H 0.744(4) 0.357(2) 0.089(3) 0.068(9) Uiso 1 1 d . . . . .

loop_
_atom_site_aniso_label
_atom_site_aniso_U_11
_atom_site_aniso_U_22
_atom_site_aniso_U_33
_atom_site_aniso_U_23
_atom_site_aniso_U_13
_atom_site_aniso_U_12
C11 0.0282(8) 0.0194(8) 0.0230(8) -0.0012(6) 0.0062(7) 0.0002(6)
C12 0.0233(8) 0.0202(7) 0.0228(8) -0.0018(6) 0.0050(6) 0.0062(6)
C13 0.0191(7) 0.0255(8) 0.0230(7) -0.0032(6) 0.0080(6) 0.0040(6)
C14 0.0220(7) 0.0251(8) 0.0193(7) -0.0029(6) 0.0071(6) 0.0022(6)
C15 0.0234(8) 0.0233(7) 0.0204(7) -0.0034(6) 0.0055(6) -0.0010(6)
C16 0.0459(11) 0.0292(9) 0.0326(9) 0.0051(7) 0.0105(8) -0.0076(8)
C17 0.0298(9) 0.0310(9) 0.0261(8) 0.0003(7) -0.0009(7) 0.0087(7)
C18 0.0205(8) 0.0431(10) 0.0344(10) -0.0045(8) 0.0114(7) -0.0019(7)
C19 0.0319(9) 0.0410(10) 0.0210(8) 0.0027(7) 0.0095(7) 0.0020(8)
C20 0.0253(9) 0.0408(10) 0.0287(9) -0.0026(7) 0.0023(7) -0.0087(7)
B1 0.0418(12) 0.0239(10) 0.0572(15) 0.0016(9) 0.0222(11) -0.0005(9)
B2 0.0469(14) 0.0471(13) 0.0424(13) 0.0103(10) 0.0310(11) 0.0152(11)
Cr1 0.01739(15) 0.01997(16) 0.01841(15) -0.00038(8) 0.00598(11) 0.00239(8)

loop_
_atom_type_symbol
_atom_type_description
_atom_type_scat_dispersion_real
_atom_type_scat_dispersion_imag
_atom_type_scat_source
C C 0.0033 0.0016 'International Tables Vol C Tables 4.2.6.8 and 6.1.1.4'
H H 0 0 'International Tables Vol C Tables 4.2.6.8 and 6.1.1.4'
B B 0.0013 0.0007 'International Tables Vol C Tables 4.2.6.8 and 6.1.1.4'
Cr Cr 0.3209 0.6236 'International Tables Vol C Tables 4.2.6.8 and 6.1.1.4'

loop_
_geom_angle_atom_site_label_1
_geom_angle_atom_site_label_2
_geom_angle_atom_site_label_3
_geom_angle
_geom_angle_site_symmetry_1
_geom_angle_site_symmetry_3
_geom_angle_publ_flag
C12 C11 C15 107.65(15) . . ?
C12 C11 C16 126.61(15) . . ?
C15 C11 C16 125.71(15) . . ?
C12 C11 Cr1 70.48(9) . . ?
C15 C11 Cr1 70.44(9) . . ?
C16 C11 Cr1 126.20(13) . . ?
C11 C12 C13 108.43(14) . . ?
C11 C12 C17 126.33(16) . . ?
C13 C12 C17 125.23(16) . . ?
C11 C12 Cr1 71.81(9) . . ?
C13 C12 Cr1 71.70(9) . . ?
C17 C12 Cr1 121.53(11) . . ?
C14 C13 C12 107.76(14) . . ?
C14 C13 C18 126.65(16) . . ?
C12 C13 C18 125.53(15) . . ?
C14 C13 Cr1 70.86(9) . . ?
C12 C13 Cr1 70.50(9) . . ?
C18 C13 Cr1 126.35(12) . . ?
C13 C14 C15 107.97(14) . . ?
C13 C14 C19 126.60(16) . . ?
C15 C14 C19 125.42(15) . . ?
C13 C14 Cr1 71.48(9) . . ?
C15 C14 Cr1 70.72(9) . . ?
C19 C14 Cr1 124.08(12) . . ?
C11 C15 C14 108.16(14) . . ?
C11 C15 C20 126.32(16) . . ?
C14 C15 C20 125.51(15) . . ?
C11 C15 Cr1 71.81(9) . . ?
C14 C15 Cr1 71.34(9) . . ?
C20 C15 Cr1 123.55(12) . . ?
C11 C16 H16A 109.5 . . ?
C11 C16 H16B 109.5 . . ?
H16A C16 H16B 109.5 . . ?
C11 C16 H16C 109.5 . . ?
H16A C16 H16C 109.5 . . ?
H16B C16 H16C 109.5 . . ?
C12 C17 H17A 109.5 . . ?
C12 C17 H17B 109.5 . . ?
H17A C17 H17B 109.5 . . ?
C12 C17 H17C 109.5 . . ?
H17A C17 H17C 109.5 . . ?
H17B C17 H17C 109.5 . . ?
C13 C18 H18A 109.5 . . ?
C13 C18 H18B 109.5 . . ?
H18A C18 H18B 109.5 . . ?
C13 C18 H18C 109.5 . . ?
H18A C18 H18C 109.5 . . ?
H18B C18 H18C 109.5 . . ?
C14 C19 H19A 109.5 . . ?
C14 C19 H19B 109.5 . . ?
H19A C19 H19B 109.5 . . ?
C14 C19 H19C 109.5 . . ?
H19A C19 H19C 109.5 . . ?
H19B C19 H19C 109.5 . . ?
C15 C20 H20A 109.5 . . ?
C15 C20 H20B 109.5 . . ?
H20A C20 H20B 109.5 . . ?
C15 C20 H20C 109.5 . . ?
H20A C20 H20C 109.5 . . ?
H20B C20 H20C 109.5 . . ?
Cr1 B1 H14 131.3(13) . . ?
Cr1 B1 H12 53.3(12) . . ?
H14 B1 H12 110.0(17) . . ?
Cr1 B1 H11 51.4(12) . . ?
H14 B1 H11 110.3(16) . . ?
H12 B1 H11 104.0(19) . . ?
Cr1 B1 H13 117.0(14) . . ?
H14 B1 H13 111.7(19) . . ?
H12 B1 H13 109.2(19) . . ?
H11 B1 H13 111.4(18) . . ?
Cr1 B2 H22 53.8(13) . . ?
Cr1 B2 H24 116.2(16) . . ?
H22 B2 H24 108.4(18) . . ?
Cr1 B2 H21 55.3(13) . . ?
H22 B2 H21 108.4(18) . . ?
H24 B2 H21 109.4(18) . . ?
Cr1 B2 H23 124.8(16) . . ?
H22 B2 H23 105.4(19) . . ?
H24 B2 H23 119(2) . . ?
H21 B2 H23 105.9(19) . . ?
C15 Cr1 C12 63.23(6) . . ?
C15 Cr1 C14 37.94(6) . . ?
C12 Cr1 C14 63.18(6) . . ?
C15 Cr1 C13 63.21(6) . . ?
C12 Cr1 C13 37.80(6) . . ?
C14 Cr1 C13 37.66(6) . . ?
C15 Cr1 C11 37.76(6) . . ?
C12 Cr1 C11 37.72(6) . . ?
C14 Cr1 C11 63.17(6) . . ?
C13 Cr1 C11 63.07(6) . . ?
C15 Cr1 B1 134.57(8) . . ?
C12 Cr1 B1 125.15(8) . . ?
C14 Cr1 B1 101.01(8) . . ?
C13 Cr1 B1 96.60(8) . . ?
C11 Cr1 B1 159.67(8) . . ?
C15 Cr1 B2 112.89(9) . . ?
C12 Cr1 B2 118.28(8) . . ?
C14 Cr1 B2 149.58(9) . . ?
C13 Cr1 B2 155.98(8) . . ?
C11 Cr1 B2 98.75(8) . . ?
B1 Cr1 B2 100.84(9) . . ?
C15 Cr1 H12 112.4(8) . . ?
C12 Cr1 H12 143.2(9) . . ?
C14 Cr1 H12 90.8(9) . . ?
C13 Cr1 H12 105.9(9) . . ?
C11 Cr1 H12 150.1(8) . . ?
B1 Cr1 H12 30.5(8) . . ?
B2 Cr1 H12 97.5(9) . . ?
C15 Cr1 H11 151.8(8) . . ?
C12 Cr1 H11 103.9(8) . . ?
C14 Cr1 H11 114.3(8) . . ?
C13 Cr1 H11 91.0(8) . . ?
C11 Cr1 H11 140.8(8) . . ?
B1 Cr1 H11 31.4(8) . . ?
B2 Cr1 H11 95.3(8) . . ?
H12 Cr1 H11 61.6(13) . . ?
C15 Cr1 H22 94.3(7) . . ?
C12 Cr1 H22 130.9(7) . . ?
C14 Cr1 H22 124.6(7) . . ?
C13 Cr1 H22 157.3(7) . . ?
C11 Cr1 H22 97.7(7) . . ?
B1 Cr1 H22 102.1(7) . . ?
B2 Cr1 H22 28.9(7) . . ?
H12 Cr1 H22 84.8(11) . . ?
H11 Cr1 H22 111.6(11) . . ?
C15 Cr1 H21 122.6(7) . . ?
C12 Cr1 H21 95.6(7) . . ?
C14 Cr1 H21 155.2(7) . . ?
C13 Cr1 H21 129.4(8) . . ?
C11 Cr1 H21 92.3(7) . . ?
B1 Cr1 H21 101.9(7) . . ?
B2 Cr1 H21 30.2(8) . . ?
H12 Cr1 H21 113.9(11) . . ?
H11 Cr1 H21 81.9(11) . . ?
H22 Cr1 H21 58.8(11) . . ?

loop_
_geom_bond_atom_site_label_1
_geom_bond_atom_site_label_2
_geom_bond_distance
_geom_bond_site_symmetry_2
_geom_bond_publ_flag
C11 C12 1.424(2) . ?
C11 C15 1.425(2) . ?
C11 C16 1.499(2) . ?
C11 Cr1 2.2111(17) . ?
C12 C13 1.426(2) . ?
C12 C17 1.500(2) . ?
C12 Cr1 2.1936(15) . ?
C13 C14 1.424(2) . ?
C13 C18 1.494(2) . ?
C13 Cr1 2.2093(16) . ?
C14 C15 1.429(2) . ?
C14 C19 1.495(2) . ?
C14 Cr1 2.2012(16) . ?
C15 C20 1.499(2) . ?
C15 Cr1 2.1931(16) . ?
C16 H16A 0.98 . ?
C16 H16B 0.98 . ?
C16 H16C 0.98 . ?
C17 H17A 0.98 . ?
C17 H17B 0.98 . ?
C17 H17C 0.98 . ?
C18 H18A 0.98 . ?
C18 H18B 0.98 . ?
C18 H18C 0.98 . ?
C19 H19A 0.98 . ?
C19 H19B 0.98 . ?
C19 H19C 0.98 . ?
C20 H20A 0.98 . ?
C20 H20B 0.98 . ?
C20 H20C 0.98 . ?
B1 Cr1 2.312(2) . ?
B1 H14 1.13(3) . ?
B1 H12 1.18(3) . ?
B1 H11 1.22(3) . ?
B1 H13 1.15(3) . ?
B2 Cr1 2.322(2) . ?
B2 H22 1.13(2) . ?
B2 H24 1.11(3) . ?
B2 H21 1.17(3) . ?
B2 H23 1.13(3) . ?
Cr1 H12 1.86(3) . ?
Cr1 H11 1.82(3) . ?
Cr1 H22 1.89(3) . ?
Cr1 H21 1.91(3) . ?
